data_7212076
loop_
_publ_author_name
'Gjikaj, Mimoza'
'Leye, Johann-Christian'
'Xie, Tao'
'Brockner, Wolfgang'

_publ_section_title
;
 Structural and spectroscopic elucidation of imidazolium and pyridinium
 based hexachloridophosphates and niobates
;
_journal_issue 5
_journal_name_full CrystEngComm
_journal_page_first 1474
_journal_paper_doi 10.1039/b919368e
_journal_volume 12
_journal_year 2010
_chemical_formula_moiety '[C10NH16][PCl6]'
_chemical_formula_sum 'C10 H16 Cl6 N Nb'
_chemical_formula_weight 455.85
_chemical_name_common
;
1-butyl-3-methylpyridinium hexachloridoniobate
;
_chemical_name_systematic
;
1-butyl-3-methylpyridinium hexachloridoniobate
;
_space_group_IT_number 14
_symmetry_cell_setting monoclinic
_symmetry_space_group_name_Hall '-P 2ybc'
_symmetry_space_group_name_H-M 'P 1 21/c 1'
_atom_sites_solution_hydrogens geom
_atom_sites_solution_primary direct
_atom_sites_solution_secondary difmap
_audit_creation_method SHELXL-97
_cell_angle_alpha 90.00
_cell_angle_beta 102.278(8)
_cell_angle_gamma 90.00
_cell_formula_units_Z 8
_cell_length_a 10.3957(11)
_cell_length_b 23.050(2)
_cell_length_c 14.9737(16)
_cell_measurement_reflns_used 26135
_cell_measurement_temperature 293(2)
_cell_measurement_theta_max 25.68
_cell_measurement_theta_min 0.996
_cell_volume 3505.9(6)
_computing_cell_refinement 'Stoe X-Area'
_computing_data_collection 'Stoe X-Area'
_computing_data_reduction 'Stoe X-Area'
_computing_molecular_graphics 'DIAMOND (Brandenburger, 1999)'
_computing_publication_material 'SHELXL-97 (Sheldrick, 1997)'
_computing_structure_refinement 'SHELXL-97 (Sheldrick, 1997)'
_computing_structure_solution 'SHELXS-97 (Sheldrick, 1990)'
_diffrn_ambient_temperature 293(2)
_diffrn_measured_fraction_theta_full 0.996
_diffrn_measured_fraction_theta_max 0.996
_diffrn_measurement_device_type 'STOE IPDS 2'
_diffrn_radiation_monochromator graphite
_diffrn_radiation_source 'fine-focus sealed tube'
_diffrn_radiation_type MoK\a
_diffrn_radiation_wavelength 0.71073
_diffrn_reflns_av_R_equivalents 0.0504
_diffrn_reflns_av_sigmaI/netI 0.0417
_diffrn_reflns_limit_h_max 12
_diffrn_reflns_limit_h_min -11
_diffrn_reflns_limit_k_max 28
_diffrn_reflns_limit_k_min -26
_diffrn_reflns_limit_l_max 18
_diffrn_reflns_limit_l_min -18
_diffrn_reflns_number 18668
_diffrn_reflns_theta_full 25.68
_diffrn_reflns_theta_max 25.68
_diffrn_reflns_theta_min 1.77
_exptl_absorpt_coefficient_mu 1.584
_exptl_absorpt_correction_type none
_exptl_crystal_colour yellow
_exptl_crystal_density_diffrn 1.727
_exptl_crystal_density_method 'not measured'
_exptl_crystal_description block
_exptl_crystal_F_000 1808
_exptl_crystal_size_max 0.28
_exptl_crystal_size_mid 0.26
_exptl_crystal_size_min 0.24
_refine_diff_density_max 0.748
_refine_diff_density_min -0.558
_refine_diff_density_rms 0.083
_refine_ls_extinction_coef 0.00125(15)
_refine_ls_extinction_expression Fc^*^=kFc[1+0.001xFc^2^\l^3^/sin(2\q)]^-1/4^
_refine_ls_extinction_method SHELXL
_refine_ls_goodness_of_fit_ref 1.077
_refine_ls_hydrogen_treatment mixed
_refine_ls_matrix_type full
_refine_ls_number_parameters 447
_refine_ls_number_reflns 6632
_refine_ls_number_restraints 0
_refine_ls_restrained_S_all 1.077
_refine_ls_R_factor_all 0.0626
_refine_ls_R_factor_gt 0.0423
_refine_ls_shift/su_max 0.001
_refine_ls_shift/su_mean 0.000
_refine_ls_structure_factor_coef Fsqd
_refine_ls_weighting_details 'calc w=1/[\s^2^(Fo^2^)+(0.0418P)^2^+2.3213P] where P=(Fo^2^+2Fc^2^)/3'
_refine_ls_weighting_scheme calc
_refine_ls_wR_factor_gt 0.0878
_refine_ls_wR_factor_ref 0.0953
_reflns_number_gt 5182
_reflns_number_total 6632
_reflns_threshold_expression >2sigma(I)
_cod_data_source_file b919368e.txt
_cod_data_source_block C10H16Cl6NNb_a
_cod_original_sg_symbol_H-M P21/c
_cod_original_formula_sum 'C10 H16 Cl6 N1 Nb1'
_cod_database_code 7212076

loop_
_symmetry_equiv_pos_as_xyz
'x, y, z'
'-x, y+1/2, -z+1/2'
'-x, -y, -z'
'x, -y-1/2, z-1/2'

loop_
_atom_site_label
_atom_site_type_symbol
_atom_site_fract_x
_atom_site_fract_y
_atom_site_fract_z
_atom_site_U_iso_or_equiv
_atom_site_adp_type
_atom_site_occupancy
_atom_site_symmetry_multiplicity
_atom_site_calc_flag
Nb1 Nb -0.00048(4) 0.642195(17) 0.20025(2) 0.03676(11) Uani 1 1 d
Nb2 Nb 0.43235(4) 0.883254(16) 0.18579(2) 0.03410(11) Uani 1 1 d
Cl1 Cl -0.11618(13) 0.59873(6) 0.06636(8) 0.0550(3) Uani 1 1 d
Cl2 Cl -0.17636(12) 0.70643(6) 0.19422(9) 0.0546(3) Uani 1 1 d
Cl3 Cl -0.09435(13) 0.57740(6) 0.28975(8) 0.0567(3) Uani 1 1 d
Cl4 Cl 0.11217(14) 0.69052(7) 0.33228(8) 0.0634(3) Uani 1 1 d
Cl5 Cl 0.10199(13) 0.70458(5) 0.11209(8) 0.0512(3) Uani 1 1 d
Cl6 Cl 0.17490(13) 0.57584(6) 0.20867(10) 0.0608(3) Uani 1 1 d
Cl7 Cl 0.31433(13) 0.85369(6) 0.04277(7) 0.0567(3) Uani 1 1 d
Cl8 Cl 0.60613(12) 0.82167(6) 0.17099(8) 0.0521(3) Uani 1 1 d
Cl9 Cl 0.33599(12) 0.80965(5) 0.25759(8) 0.0497(3) Uani 1 1 d
Cl10 Cl 0.25868(11) 0.94493(5) 0.20209(8) 0.0439(2) Uani 1 1 d
Cl11 Cl 0.55739(13) 0.91535(6) 0.32753(8) 0.0574(3) Uani 1 1 d
Cl12 Cl 0.52369(14) 0.95922(6) 0.11356(10) 0.0616(3) Uani 1 1 d
N1 N 0.4935(3) 0.62293(16) 0.2523(2) 0.0389(8) Uani 1 1 d
N12 N 0.0765(4) 0.38104(17) 0.2842(2) 0.0437(8) Uani 1 1 d
C2 C 0.4495(5) 0.6615(2) 0.1863(3) 0.0417(10) Uani 1 1 d
C3 C 0.4695(4) 0.6542(2) 0.0991(3) 0.0426(10) Uani 1 1 d
C4 C 0.5366(5) 0.6047(2) 0.0829(3) 0.0498(12) Uani 1 1 d
C5 C 0.5799(6) 0.5655(3) 0.1510(4) 0.0586(14) Uani 1 1 d
C6 C 0.5586(5) 0.5754(2) 0.2355(4) 0.0504(11) Uani 1 1 d
C7 C 0.4766(6) 0.6333(3) 0.3482(3) 0.0531(12) Uani 1 1 d
C8 C 0.6048(7) 0.6595(3) 0.4063(4) 0.0733(17) Uani 1 1 d
C9 C 0.6312(7) 0.7204(3) 0.3805(4) 0.0715(16) Uani 1 1 d
C10 C 0.7531(10) 0.7458(4) 0.4394(4) 0.078(2) Uani 1 1 d
C11 C 0.4181(9) 0.6981(3) 0.0263(4) 0.0678(17) Uani 1 1 d
C13 C 0.1271(5) 0.4315(2) 0.3210(3) 0.0461(11) Uani 1 1 d
C14 C 0.1235(5) 0.4454(3) 0.4099(3) 0.0549(13) Uani 1 1 d
C15 C 0.0627(6) 0.4049(3) 0.4575(4) 0.0679(19) Uani 1 1 d
C16 C 0.0116(6) 0.3541(3) 0.4189(4) 0.0653(15) Uani 1 1 d
C17 C 0.0174(5) 0.3432(3) 0.3310(4) 0.0542(12) Uani 1 1 d
C18 C 0.0810(5) 0.3655(3) 0.1883(3) 0.0528(12) Uani 1 1 d
C19 C -0.0512(5) 0.3755(2) 0.1234(3) 0.0504(12) Uani 1 1 d
C20 C -0.0885(5) 0.4388(2) 0.1044(3) 0.0507(12) Uani 1 1 d
C21 C -0.2228(7) 0.4449(3) 0.0416(4) 0.0653(15) Uani 1 1 d
C22 C 0.1826(8) 0.5013(4) 0.4496(6) 0.086(3) Uani 1 1 d
H2 H 0.410(5) 0.692(2) 0.200(3) 0.034(12) Uiso 1 1 d
H4 H 0.553(6) 0.596(3) 0.028(4) 0.070(17) Uiso 1 1 d
H5 H 0.617(6) 0.533(3) 0.144(4) 0.070(18) Uiso 1 1 d
H6 H 0.587(5) 0.551(2) 0.289(3) 0.049(13) Uiso 1 1 d
H7A H 0.400(5) 0.657(2) 0.340(3) 0.037(12) Uiso 1 1 d
H7B H 0.464(8) 0.593(3) 0.373(5) 0.10(2) Uiso 1 1 d
H8A H 0.534(3) 0.6897(14) 0.3869(19) 0.000(6) Uiso 1 1 d
H8B H 0.6356 0.6368 0.4740 0.051 Uiso 1 1 d
H9A H 0.5441 0.7503 0.3797 0.8(2) Uiso 1 1 d
H9B H 0.633(7) 0.723(3) 0.309(4) 0.082(19) Uiso 1 1 d
H10A H 0.750(10) 0.786(4) 0.426(6) 0.13(3) Uiso 1 1 d
H10B H 0.818(11) 0.727(5) 0.438(7) 0.14(5) Uiso 1 1 d
H10C H 0.738(8) 0.750(3) 0.507(6) 0.11(2) Uiso 1 1 d
H11A H 0.416(10) 0.685(4) -0.023(7) 0.13(4) Uiso 1 1 d
H11B H 0.364(11) 0.724(5) 0.041(7) 0.14(4) Uiso 1 1 d
H11C H 0.490(16) 0.712(6) 0.025(9) 0.20(6) Uiso 1 1 d
H13 H 0.166(5) 0.457(2) 0.278(3) 0.040(12) Uiso 1 1 d
H15 H 0.063(6) 0.412(3) 0.508(4) 0.07(2) Uiso 1 1 d
H16 H -0.030(7) 0.322(3) 0.453(4) 0.08(2) Uiso 1 1 d
H17 H -0.015(8) 0.310(3) 0.303(5) 0.10(3) Uiso 1 1 d
H18A H 0.124(7) 0.325(3) 0.193(4) 0.08(2) Uiso 1 1 d
H18B H 0.148(6) 0.386(3) 0.172(4) 0.066(17) Uiso 1 1 d
H19A H -0.115(6) 0.356(3) 0.153(4) 0.072(17) Uiso 1 1 d
H19B H -0.035(6) 0.356(3) 0.069(4) 0.075(18) Uiso 1 1 d
H20A H -0.086(4) 0.4579(19) 0.162(3) 0.038(11) Uiso 1 1 d
H20B H -0.026(5) 0.455(2) 0.078(3) 0.047(13) Uiso 1 1 d
H21A H -0.238(6) 0.485(3) 0.023(4) 0.073(18) Uiso 1 1 d
H21B H -0.225(6) 0.428(3) -0.022(4) 0.069(17) Uiso 1 1 d
H21C H -0.300(9) 0.426(4) 0.070(5) 0.12(3) Uiso 1 1 d
H22A H 0.262(8) 0.500(3) 0.475(5) 0.08(2) Uiso 1 1 d
H22B H 0.146(10) 0.514(4) 0.495(6) 0.14(3) Uiso 1 1 d
H22C H 0.206(10) 0.528(4) 0.412(6) 0.13(4) Uiso 1 1 d

loop_
_atom_site_aniso_label
_atom_site_aniso_U_11
_atom_site_aniso_U_22
_atom_site_aniso_U_33
_atom_site_aniso_U_23
_atom_site_aniso_U_13
_atom_site_aniso_U_12
Nb1 0.0333(2) 0.0395(2) 0.03886(19) -0.00108(15) 0.01089(15) -0.00140(17)
Nb2 0.03149(19) 0.0368(2) 0.03426(18) 0.00191(14) 0.00758(14) 0.00470(16)
Cl1 0.0564(7) 0.0629(7) 0.0474(6) -0.0135(5) 0.0148(5) -0.0159(6)
Cl2 0.0443(6) 0.0581(7) 0.0632(7) -0.0023(6) 0.0154(5) 0.0123(6)
Cl3 0.0524(7) 0.0670(8) 0.0534(6) 0.0136(6) 0.0175(5) -0.0100(6)
Cl4 0.0577(8) 0.0774(9) 0.0488(6) -0.0123(6) -0.0028(5) -0.0050(7)
Cl5 0.0547(7) 0.0478(6) 0.0569(6) 0.0000(5) 0.0244(5) -0.0104(6)
Cl6 0.0460(7) 0.0488(7) 0.0918(9) 0.0059(6) 0.0240(6) 0.0081(6)
Cl7 0.0521(7) 0.0751(8) 0.0387(5) -0.0096(5) 0.0003(5) 0.0114(6)
Cl8 0.0408(6) 0.0569(7) 0.0589(6) -0.0017(5) 0.0109(5) 0.0180(5)
Cl9 0.0502(7) 0.0418(6) 0.0594(6) 0.0106(5) 0.0170(5) 0.0016(5)
Cl10 0.0361(5) 0.0387(5) 0.0585(6) -0.0022(5) 0.0137(5) 0.0056(5)
Cl11 0.0482(7) 0.0730(8) 0.0464(6) -0.0125(5) -0.0004(5) 0.0000(6)
Cl12 0.0542(7) 0.0586(8) 0.0794(8) 0.0232(6) 0.0309(6) 0.0015(6)
N1 0.0322(18) 0.044(2) 0.0411(18) 0.0005(16) 0.0103(14) -0.0012(16)
N12 0.038(2) 0.049(2) 0.0451(19) -0.0041(17) 0.0113(16) 0.0057(18)
C2 0.037(2) 0.040(2) 0.046(2) -0.0045(19) 0.0064(19) 0.002(2)
C3 0.040(2) 0.045(3) 0.042(2) -0.0026(18) 0.0062(18) -0.010(2)
C4 0.043(3) 0.062(3) 0.046(3) -0.012(2) 0.015(2) -0.002(2)
C5 0.053(3) 0.051(3) 0.072(3) -0.012(3) 0.015(3) 0.013(3)
C6 0.047(3) 0.043(3) 0.060(3) 0.001(2) 0.008(2) 0.005(2)
C7 0.052(3) 0.069(4) 0.042(2) 0.001(2) 0.019(2) 0.000(3)
C8 0.086(5) 0.089(4) 0.042(3) 0.009(3) 0.007(3) 0.010(4)
C9 0.080(4) 0.084(4) 0.051(3) 0.000(3) 0.015(3) -0.008(4)
C10 0.092(6) 0.082(5) 0.053(3) 0.002(3) -0.001(3) -0.023(5)
C11 0.086(5) 0.069(4) 0.048(3) 0.009(3) 0.011(3) -0.003(4)
C13 0.035(2) 0.052(3) 0.049(2) -0.011(2) 0.005(2) 0.002(2)
C14 0.037(2) 0.074(3) 0.048(2) -0.016(2) -0.003(2) 0.023(3)
C15 0.054(3) 0.112(5) 0.038(3) 0.008(3) 0.011(2) 0.041(4)
C16 0.057(3) 0.079(4) 0.063(3) 0.019(3) 0.017(3) 0.016(3)
C17 0.041(3) 0.053(3) 0.069(3) 0.012(2) 0.012(2) 0.010(2)
C18 0.045(3) 0.064(3) 0.054(3) -0.017(2) 0.020(2) 0.000(3)
C19 0.054(3) 0.056(3) 0.042(2) -0.014(2) 0.014(2) -0.009(2)
C20 0.048(3) 0.062(3) 0.046(2) -0.015(2) 0.018(2) -0.016(2)
C21 0.068(4) 0.068(4) 0.056(3) -0.014(3) 0.005(3) -0.007(3)
C22 0.056(4) 0.109(6) 0.083(5) -0.055(5) -0.007(4) 0.017(4)

loop_
_atom_type_symbol
_atom_type_description
_atom_type_scat_dispersion_real
_atom_type_scat_dispersion_imag
_atom_type_scat_source
C C 0.0033 0.0016 'International Tables Vol C Tables 4.2.6.8 and 6.1.1.4'
Nb Nb -2.0727 0.6215 'International Tables Vol C Tables 4.2.6.8 and 6.1.1.4'
Cl Cl 0.1484 0.1585 'International Tables Vol C Tables 4.2.6.8 and 6.1.1.4'
N N 0.0061 0.0033 'International Tables Vol C Tables 4.2.6.8 and 6.1.1.4'
H H 0.0000 0.0000 'International Tables Vol C Tables 4.2.6.8 and 6.1.1.4'

loop_
_geom_angle_atom_site_label_1
_geom_angle_atom_site_label_2
_geom_angle_atom_site_label_3
_geom_angle
Cl1 Nb1 Cl2 89.01(5)
Cl1 Nb1 Cl3 90.94(5)
Cl2 Nb1 Cl3 90.48(5)
Cl1 Nb1 Cl4 177.15(5)
Cl2 Nb1 Cl4 88.74(5)
Cl3 Nb1 Cl4 90.83(5)
Cl1 Nb1 Cl5 89.57(5)
Cl2 Nb1 Cl5 92.00(5)
Cl3 Nb1 Cl5 177.48(5)
Cl4 Nb1 Cl5 88.76(5)
Cl1 Nb1 Cl6 91.08(5)
Cl2 Nb1 Cl6 178.62(5)
Cl3 Nb1 Cl6 88.14(5)
Cl4 Nb1 Cl6 91.21(5)
Cl5 Nb1 Cl6 89.38(5)
Cl7 Nb2 Cl8 90.10(5)
Cl7 Nb2 Cl9 90.97(5)
Cl8 Nb2 Cl9 91.04(5)
Cl7 Nb2 Cl10 90.37(4)
Cl8 Nb2 Cl10 179.47(4)
Cl9 Nb2 Cl10 88.71(4)
Cl7 Nb2 Cl11 177.69(5)
Cl8 Nb2 Cl11 89.23(5)
Cl9 Nb2 Cl11 91.25(5)
Cl10 Nb2 Cl11 90.31(5)
Cl7 Nb2 Cl12 88.88(5)
Cl8 Nb2 Cl12 90.72(5)
Cl9 Nb2 Cl12 178.23(5)
Cl10 Nb2 Cl12 89.52(5)
Cl11 Nb2 Cl12 88.92(5)
C2 N1 C6 120.9(4)
C2 N1 C7 120.6(4)
C6 N1 C7 118.4(4)
C13 N12 C17 121.9(4)
C13 N12 C18 120.8(4)
C17 N12 C18 117.2(5)
N1 C2 C3 121.5(4)
N1 C2 H2 118(3)
C3 C2 H2 121(3)
C2 C3 C4 116.8(4)
C2 C3 C11 120.3(5)
C4 C3 C11 122.9(5)
C5 C4 C3 120.8(4)
C5 C4 H4 116(4)
C3 C4 H4 123(4)
C6 C5 C4 119.7(5)
C6 C5 H5 116(4)
C4 C5 H5 125(4)
N1 C6 C5 120.3(5)
N1 C6 H6 114(3)
C5 C6 H6 126(3)
N1 C7 C8 109.7(4)
N1 C7 H7A 104(3)
C8 C7 H7A 116(3)
N1 C7 H7B 105(4)
C8 C7 H7B 108(4)
H7A C7 H7B 114(5)
C9 C8 C7 113.8(5)
C9 C8 H8A 55.9(18)
C7 C8 H8A 67.7(18)
C9 C8 H8B 129.5(6)
C7 C8 H8B 111.8(6)
H8A C8 H8B 129.2(17)
C8 C9 C10 113.1(6)
C8 C9 H9A 112.4(6)
C10 C9 H9A 110.0(7)
C8 C9 H9B 110(3)
C10 C9 H9B 112(4)
H9A C9 H9B 98(4)
C9 C10 H10A 106(6)
C9 C10 H10B 113(8)
H10A C10 H10B 121(10)
C9 C10 H10C 108(4)
H10A C10 H10C 97(6)
H10B C10 H10C 112(8)
C3 C11 H11A 111(7)
C3 C11 H11B 115(6)
H11A C11 H11B 127(9)
C3 C11 H11C 95(10)
H11A C11 H11C 88(10)
H11B C11 H11C 112(10)
N12 C13 C14 120.6(5)
N12 C13 H13 115(3)
C14 C13 H13 124(3)
C13 C14 C15 116.3(5)
C13 C14 C22 119.5(6)
C15 C14 C22 124.2(6)
C16 C15 C14 122.2(5)
C16 C15 H15 120(5)
C14 C15 H15 117(5)
C17 C16 C15 118.5(6)
C17 C16 H16 117(4)
C15 C16 H16 124(3)
N12 C17 C16 120.4(6)
N12 C17 H17 119(5)
C16 C17 H17 121(5)
N12 C18 C19 111.7(4)
N12 C18 H18A 104(3)
C19 C18 H18A 120(4)
N12 C18 H18B 108(4)
C19 C18 H18B 113(4)
H18A C18 H18B 98(5)
C18 C19 C20 115.1(4)
C18 C19 H19A 104(4)
C20 C19 H19A 111(4)
C18 C19 H19B 100(4)
C20 C19 H19B 112(3)
H19A C19 H19B 115(5)
C21 C20 C19 111.7(5)
C21 C20 H20A 111(3)
C19 C20 H20A 108(3)
C21 C20 H20B 110(3)
C19 C20 H20B 108(3)
H20A C20 H20B 108(4)
C20 C21 H21A 110(4)
C20 C21 H21B 112(4)
H21A C21 H21B 97(5)
C20 C21 H21C 113(4)
H21A C21 H21C 113(6)
H21B C21 H21C 111(5)
C14 C22 H22A 116(5)
C14 C22 H22B 112(7)
H22A C22 H22B 101(7)
C14 C22 H22C 119(6)
H22A C22 H22C 86(8)
H22B C22 H22C 118(8)

loop_
_geom_bond_atom_site_label_1
_geom_bond_atom_site_label_2
_geom_bond_distance
Nb1 Cl1 2.3334(12)
Nb1 Cl2 2.3395(13)
Nb1 Cl3 2.3527(12)
Nb1 Cl4 2.3528(13)
Nb1 Cl5 2.3543(12)
Nb1 Cl6 2.3625(13)
Nb2 Cl7 2.3320(12)
Nb2 Cl8 2.3448(12)
Nb2 Cl9 2.3443(12)
Nb2 Cl10 2.3511(11)
Nb2 Cl11 2.3597(12)
Nb2 Cl12 2.3609(12)
N1 C2 1.336(6)
N1 C6 1.339(6)
N1 C7 1.503(5)
N12 C13 1.345(6)
N12 C17 1.346(7)
N12 C18 1.490(6)
C2 C3 1.376(6)
C2 H2 0.86(5)
C3 C4 1.385(7)
C3 C11 1.500(8)
C4 C5 1.366(8)
C4 H4 0.90(6)
C5 C6 1.349(7)
C5 H5 0.86(6)
C6 H6 0.97(5)
C7 C8 1.551(9)
C7 H7A 0.96(5)
C7 H7B 1.02(7)
C8 C9 1.498(9)
C8 H8A 1.01(3)
C8 H8B 1.124(6)
C9 C10 1.500(10)
C9 H9A 1.135(7)
C9 H9B 1.07(6)
C10 H10A 0.94(10)
C10 H10B 0.80(11)
C10 H10C 1.07(8)
C11 H11A 0.80(10)
C11 H11B 0.89(11)
C11 H11C 0.81(16)
C13 C14 1.377(6)
C13 H13 1.02(5)
C14 C15 1.405(9)
C14 C22 1.494(10)
C15 C16 1.361(10)
C15 H15 0.77(6)
C16 C17 1.354(8)
C16 H16 1.04(7)
C17 H17 0.91(8)
C18 C19 1.523(8)
C18 H18A 1.02(7)
C18 H18B 0.91(6)
C19 C20 1.520(8)
C19 H19A 0.98(6)
C19 H19B 0.99(6)
C20 C21 1.515(8)
C20 H20A 0.97(4)
C20 H20B 0.91(5)
C21 H21A 0.97(6)
C21 H21B 1.03(6)
C21 H21C 1.07(9)
C22 H22A 0.83(8)
C22 H22B 0.90(10)
C22 H22C 0.90(9)
